data_1511921
loop_
_publ_author_name
'Senczyszyn, Jemma'
'Brice, Heloise'
'Clayden, Jonathan'

_publ_contact_author
; 
    Madeleine Helliwell 
;
_publ_section_title
;
 Spirocyclic dihydropyridines by electrophile-induced dearomatizing
 cyclization of N-alkenyl pyridinecarboxamides.
;
_journal_issue 8
_journal_name_full 'Organic letters'
_journal_page_first 1922
_journal_page_last 1925
_journal_paper_doi 10.1021/ol400571j
_journal_volume 15
_journal_year 2013
_chemical_formula_moiety 'C19 H19 F3 N2 O3 S'
_chemical_formula_sum 'C19 H19 F3 N2 O3 S'
_chemical_formula_weight 412.42
_chemical_name_systematic
; 
 ? 
;
_space_group_IT_number 11
_symmetry_cell_setting monoclinic
_symmetry_space_group_name_Hall '-P 2yb'
_symmetry_space_group_name_H-M 'P 1 21/m 1'
_atom_sites_solution_hydrogens geom
_atom_sites_solution_primary direct
_atom_sites_solution_secondary difmap
_audit_creation_method SHELXL-97
_cell_angle_alpha 90.00
_cell_angle_beta 108.172(3)
_cell_angle_gamma 90.00
_cell_formula_units_Z 2
_cell_length_a 9.4896(15)
_cell_length_b 9.4513(14)
_cell_length_c 10.8050(16)
_cell_measurement_reflns_used 1022
_cell_measurement_temperature 100(2)
_cell_measurement_theta_max 26.29
_cell_measurement_theta_min 2.93
_cell_volume 920.8(2)
_computing_cell_refinement 'Bruker SMART'
_computing_data_collection 'Bruker SMART'
_computing_data_reduction 'Bruker SAINT'
_computing_molecular_graphics 'Bruker SHELXTL'
_computing_publication_material 'Bruker SHELXTL'
_computing_structure_refinement 'SHELXL-97 (Sheldrick, 1997)'
_computing_structure_solution 'SHELXS-97 (Sheldrick, 1990)'
_diffrn_ambient_temperature 100(2)
_diffrn_measured_fraction_theta_full 0.996
_diffrn_measured_fraction_theta_max 0.996
_diffrn_measurement_device_type 'CCD area detector'
_diffrn_measurement_method 'phi and omega scans'
_diffrn_radiation_monochromator graphite
_diffrn_radiation_source 'fine-focus sealed tube'
_diffrn_radiation_type MoK\a
_diffrn_radiation_wavelength 0.71073
_diffrn_reflns_av_R_equivalents 0.0291
_diffrn_reflns_av_sigmaI/netI 0.0264
_diffrn_reflns_limit_h_max 11
_diffrn_reflns_limit_h_min -11
_diffrn_reflns_limit_k_max 11
_diffrn_reflns_limit_k_min -11
_diffrn_reflns_limit_l_max 11
_diffrn_reflns_limit_l_min -13
_diffrn_reflns_number 5349
_diffrn_reflns_theta_full 26.39
_diffrn_reflns_theta_max 26.39
_diffrn_reflns_theta_min 1.98
_exptl_absorpt_coefficient_mu 0.229
_exptl_absorpt_correction_type none
_exptl_crystal_colour colourless
_exptl_crystal_density_diffrn 1.488
_exptl_crystal_density_method 'not measured'
_exptl_crystal_description block
_exptl_crystal_F_000 428
_exptl_crystal_size_max 0.40
_exptl_crystal_size_mid 0.30
_exptl_crystal_size_min 0.30
_refine_diff_density_max 0.490
_refine_diff_density_min -0.348
_refine_diff_density_rms 0.056
_refine_ls_extinction_method none
_refine_ls_goodness_of_fit_ref 1.059
_refine_ls_hydrogen_treatment mixed
_refine_ls_matrix_type full
_refine_ls_number_parameters 159
_refine_ls_number_reflns 1990
_refine_ls_number_restraints 0
_refine_ls_restrained_S_all 1.059
_refine_ls_R_factor_all 0.0415
_refine_ls_R_factor_gt 0.0375
_refine_ls_shift/su_max 0.000
_refine_ls_shift/su_mean 0.000
_refine_ls_structure_factor_coef Fsqd
_refine_ls_weighting_details 'calc w=1/[\s^2^(Fo^2^)+(0.0489P)^2^+0.4712P] where P=(Fo^2^+2Fc^2^)/3'
_refine_ls_weighting_scheme calc
_refine_ls_wR_factor_gt 0.0947
_refine_ls_wR_factor_ref 0.0975
_reflns_number_gt 1815
_reflns_number_total 1990
_reflns_threshold_expression >2sigma(I)
_cod_data_source_file ol400571j_si_002.cif
_cod_data_source_block s3623twm
_cod_depositor_comments
;
The following automatic conversions were performed:

'_symmetry_cell_setting' value 'Monoclinic' changed to 'monoclinic'
according to /home/saulius/struct/CIF-dictionaries/cif_core.dic
dictionary named 'cif_core.dic' version 2.4.2 from 2011-04-26.

Automatic conversion script
Id: cif_fix_values 1891 2012-01-12 08:04:46Z andrius 
;
_cod_original_sg_symbol_Hall -P2yb
_cod_original_sg_symbol_H-M P2(1)/m
_cod_database_code 1511921

loop_
_symmetry_equiv_pos_as_xyz
'x, y, z'
'-x, y+1/2, -z'
'-x, -y, -z'
'x, -y-1/2, z'

loop_
_atom_site_label
_atom_site_type_symbol
_atom_site_fract_x
_atom_site_fract_y
_atom_site_fract_z
_atom_site_U_iso_or_equiv
_atom_site_adp_type
_atom_site_occupancy
_atom_site_symmetry_multiplicity
_atom_site_calc_flag
_atom_site_refinement_flags
S1 S 0.68839(6) 0.2500 0.70200(5) 0.01929(16) Uani 1 2 d S
F1 F 0.40994(15) 0.2500 0.68786(14) 0.0328(4) Uani 1 2 d S
F2 F 0.45913(10) 0.13648(10) 0.53372(10) 0.0313(3) Uani 1 1 d .
O1 O 0.71488(13) 0.11829(15) 0.76777(12) 0.0336(3) Uani 1 1 d .
O2 O 1.14118(17) 0.2500 0.45682(14) 0.0234(4) Uani 1 2 d S
N1 N 0.7695(2) 0.2500 0.59000(17) 0.0166(4) Uani 1 2 d S
N2 N 1.03025(19) 0.2500 0.23500(17) 0.0154(4) Uani 1 2 d S
C1 C 0.4900(2) 0.2500 0.6077(2) 0.0167(4) Uani 1 2 d S
C2 C 0.79467(16) 0.12113(16) 0.53297(14) 0.0173(3) Uani 1 1 d .
H2 H 0.7784 0.0341 0.5703 0.021 Uiso 1 1 calc R
C3 C 0.84014(16) 0.11931(16) 0.42934(14) 0.0165(3) Uani 1 1 d .
H3 H 0.8567 0.0298 0.3963 0.020 Uiso 1 1 calc R
C4 C 0.8676(2) 0.2500 0.35970(19) 0.0136(4) Uani 1 2 d S
C5 C 1.0310(2) 0.2500 0.3608(2) 0.0160(4) Uani 1 2 d S
C6 C 0.7834(2) 0.2500 0.21405(19) 0.0136(4) Uani 1 2 d S
C7 C 0.8823(2) 0.2500 0.14959(19) 0.0143(4) Uani 1 2 d S
H7 H 0.8568 0.2500 0.0573 0.017 Uiso 1 2 calc SR
C8 C 1.1695(2) 0.2500 0.2021(2) 0.0247(5) Uani 1 2 d S
H8A H 1.2280 0.1654 0.2412 0.030 Uiso 0.50 1 calc PR
H8B H 1.2280 0.3346 0.2412 0.030 Uiso 0.50 1 calc PR
C9 C 1.1464(2) 0.2500 0.0574(2) 0.0172(4) Uani 1 2 d S
C10 C 1.1378(2) 0.12482(18) -0.00984(17) 0.0305(4) Uani 1 1 d .
H10 H 1.1435 0.0374 0.0348 0.037 Uiso 1 1 calc R
C11 C 1.1209(2) 0.12514(18) -0.14196(17) 0.0314(4) Uani 1 1 d .
H11 H 1.1142 0.0378 -0.1869 0.038 Uiso 1 1 calc R
C12 C 1.1136(2) 0.2500 -0.2088(2) 0.0181(4) Uani 1 2 d S
H12 H 1.1037 0.2500 -0.2990 0.022 Uiso 1 2 calc SR
C13 C 0.6169(2) 0.2500 0.1587(2) 0.0172(4) Uani 1 2 d S
H13 H 0.579(4) 0.313(4) 0.199(4) 0.021 Uiso 0.50 1 d P
C14 C 0.5651(3) 0.2500 0.0131(3) 0.0731(15) Uani 1 2 d S
H14A H 0.5915 0.3401 -0.0188 0.110 Uiso 0.50 1 calc PR
H14B H 0.4572 0.2377 -0.0187 0.110 Uiso 0.50 1 calc PR
H14C H 0.6126 0.1721 -0.0188 0.110 Uiso 0.50 1 calc PR
C15 C 0.5515(4) 0.1038(4) 0.1794(3) 0.0284(8) Uani 0.50 1 d P
H15A H 0.4436 0.1050 0.1393 0.043 Uiso 0.50 1 calc PR
H15B H 0.5755 0.0850 0.2729 0.043 Uiso 0.50 1 calc PR
H15C H 0.5943 0.0293 0.1391 0.043 Uiso 0.50 1 calc PR

loop_
_atom_site_aniso_label
_atom_site_aniso_U_11
_atom_site_aniso_U_22
_atom_site_aniso_U_33
_atom_site_aniso_U_23
_atom_site_aniso_U_13
_atom_site_aniso_U_12
S1 0.0142(3) 0.0335(3) 0.0114(3) 0.000 0.0058(2) 0.000
F1 0.0176(7) 0.0591(10) 0.0263(7) 0.000 0.0133(6) 0.000
F2 0.0217(5) 0.0265(5) 0.0437(6) -0.0158(4) 0.0071(4) -0.0048(4)
O1 0.0273(6) 0.0541(9) 0.0245(6) 0.0215(6) 0.0153(5) 0.0158(6)
O2 0.0155(8) 0.0400(10) 0.0134(7) 0.000 0.0027(6) 0.000
N1 0.0164(9) 0.0223(9) 0.0131(8) 0.000 0.0074(7) 0.000
N2 0.0139(9) 0.0210(9) 0.0124(8) 0.000 0.0057(7) 0.000
C1 0.0164(10) 0.0169(10) 0.0181(10) 0.000 0.0074(8) 0.000
C2 0.0170(7) 0.0167(8) 0.0191(7) 0.0050(6) 0.0069(6) 0.0034(6)
C3 0.0176(7) 0.0145(7) 0.0181(7) 0.0014(6) 0.0066(6) 0.0026(6)
C4 0.0140(10) 0.0158(10) 0.0116(9) 0.000 0.0047(8) 0.000
C5 0.0168(10) 0.0167(10) 0.0156(10) 0.000 0.0066(8) 0.000
C6 0.0168(10) 0.0114(9) 0.0129(10) 0.000 0.0048(8) 0.000
C7 0.0153(10) 0.0155(10) 0.0112(9) 0.000 0.0028(8) 0.000
C8 0.0133(10) 0.0455(15) 0.0164(11) 0.000 0.0063(9) 0.000
C9 0.0107(9) 0.0279(12) 0.0140(10) 0.000 0.0055(8) 0.000
C10 0.0501(11) 0.0210(9) 0.0253(9) 0.0086(7) 0.0192(8) 0.0135(8)
C11 0.0563(12) 0.0182(8) 0.0239(9) -0.0031(7) 0.0187(8) 0.0077(8)
C12 0.0170(10) 0.0240(11) 0.0140(10) 0.000 0.0058(8) 0.000
C13 0.0154(10) 0.0210(11) 0.0165(11) 0.000 0.0067(9) 0.000
C14 0.0152(13) 0.181(5) 0.0198(14) 0.000 0.0000(11) 0.000
C15 0.0167(15) 0.037(2) 0.0272(18) 0.0093(15) 0.0013(13) -0.0089(14)

loop_
_atom_type_symbol
_atom_type_description
_atom_type_scat_dispersion_real
_atom_type_scat_dispersion_imag
_atom_type_scat_source
C C 0.0033 0.0016 'International Tables Vol C Tables 4.2.6.8 and 6.1.1.4'
H H 0.0000 0.0000 'International Tables Vol C Tables 4.2.6.8 and 6.1.1.4'
N N 0.0061 0.0033 'International Tables Vol C Tables 4.2.6.8 and 6.1.1.4'
O O 0.0106 0.0060 'International Tables Vol C Tables 4.2.6.8 and 6.1.1.4'
F F 0.0171 0.0103 'International Tables Vol C Tables 4.2.6.8 and 6.1.1.4'
S S 0.1246 0.1234 'International Tables Vol C Tables 4.2.6.8 and 6.1.1.4'

loop_
_geom_angle_atom_site_label_1
_geom_angle_atom_site_label_2
_geom_angle_atom_site_label_3
_geom_angle
_geom_angle_site_symmetry_1
_geom_angle_site_symmetry_3
O1 S1 O1 123.00(12) 4_565 .
O1 S1 N1 108.82(6) 4_565 .
O1 S1 N1 108.82(6) . .
O1 S1 C1 105.58(6) 4_565 .
O1 S1 C1 105.58(6) . .
N1 S1 C1 103.21(9) . .
C2 N1 C2 118.35(17) . 4_565
C2 N1 S1 120.44(8) . .
C2 N1 S1 120.44(8) 4_565 .
C5 N2 C7 110.27(17) . .
C5 N2 C8 121.17(17) . .
C7 N2 C8 128.56(17) . .
F2 C1 F2 109.33(18) 4_565 .
F2 C1 F1 109.57(12) 4_565 .
F2 C1 F1 109.57(12) . .
F2 C1 S1 109.37(11) 4_565 .
F2 C1 S1 109.37(11) . .
F1 C1 S1 109.63(15) . .
C3 C2 N1 121.57(14) . .
C3 C2 H2 119.2 . .
N1 C2 H2 119.2 . .
C2 C3 C4 124.38(14) . .
C2 C3 H3 117.8 . .
C4 C3 H3 117.8 . .
C3 C4 C3 109.71(17) . 4_565
C3 C4 C6 113.43(11) . .
C3 C4 C6 113.43(11) 4_565 .
C3 C4 C5 108.91(11) . .
C3 C4 C5 108.91(11) 4_565 .
C6 C4 C5 102.04(15) . .
O2 C5 N2 125.9(2) . .
O2 C5 C4 126.66(18) . .
N2 C5 C4 107.47(17) . .
C7 C6 C13 128.01(19) . .
C7 C6 C4 108.18(18) . .
C13 C6 C4 123.80(17) . .
C6 C7 N2 112.04(18) . .
C6 C7 H7 124.0 . .
N2 C7 H7 124.0 . .
N2 C8 C9 113.53(17) . .
N2 C8 H8A 108.9 . .
C9 C8 H8A 108.9 . .
N2 C8 H8B 108.9 . .
C9 C8 H8B 108.9 . .
H8A C8 H8B 107.7 . .
C10 C9 C10 118.4(2) . 4_565
C10 C9 C8 120.77(10) . .
C10 C9 C8 120.77(10) 4_565 .
C9 C10 C11 120.66(16) . .
C9 C10 H10 119.7 . .
C11 C10 H10 119.7 . .
C12 C11 C10 120.92(16) . .
C12 C11 H11 119.5 . .
C10 C11 H11 119.5 . .
C11 C12 C11 118.4(2) 4_565 .
C11 C12 H12 120.8 4_565 .
C11 C12 H12 120.8 . .
C14 C13 C6 112.23(19) . .
C14 C13 C15 97.82(17) . 4_565
C6 C13 C15 111.01(15) . 4_565
C14 C13 C15 97.82(17) . .
C6 C13 C15 111.01(15) . .
C15 C13 C15 124.8(3) 4_565 .
C14 C13 H13 118(2) . .
C6 C13 H13 110(2) . .
C15 C13 H13 24(2) 4_565 .
C15 C13 H13 107(2) . .
C13 C14 H14A 109.5 . .
C13 C14 H14B 109.5 . .
H14A C14 H14B 109.5 . .
C13 C14 H14C 109.5 . .
H14A C14 H14C 109.5 . .
H14B C14 H14C 109.5 . .
C13 C15 H15A 109.5 . .
C13 C15 H15B 109.5 . .
H15A C15 H15B 109.5 . .
C13 C15 H15C 109.5 . .
H15A C15 H15C 109.5 . .
H15B C15 H15C 109.5 . .

loop_
_geom_bond_atom_site_label_1
_geom_bond_atom_site_label_2
_geom_bond_distance
_geom_bond_site_symmetry_2
S1 O1 1.4165(13) 4_565
S1 O1 1.4165(13) .
S1 N1 1.6244(17) .
S1 C1 1.840(2) .
F1 C1 1.318(2) .
F2 C1 1.3153(15) .
O2 C5 1.222(3) .
N1 C2 1.4183(17) .
N1 C2 1.4183(17) 4_565
N2 C5 1.357(3) .
N2 C7 1.419(3) .
N2 C8 1.471(3) .
C1 F2 1.3153(15) 4_565
C2 C3 1.320(2) .
C2 H2 0.9500 .
C3 C4 1.5105(18) .
C3 H3 0.9500 .
C4 C3 1.5105(18) 4_565
C4 C6 1.527(3) .
C4 C5 1.547(3) .
C6 C7 1.332(3) .
C6 C13 1.505(3) .
C7 H7 0.9500 .
C8 C9 1.510(3) .
C8 H8A 0.9900 .
C8 H8B 0.9900 .
C9 C10 1.377(2) .
C9 C10 1.377(2) 4_565
C10 C11 1.386(2) .
C10 H10 0.9500 .
C11 C12 1.374(2) .
C11 H11 0.9500 .
C12 C11 1.374(2) 4_565
C12 H12 0.9500 .
C13 C14 1.495(3) .
C13 C15 1.560(4) 4_565
C13 C15 1.560(4) .
C13 H13 0.88(4) .
C14 H14A 0.9800 .
C14 H14B 0.9800 .
C14 H14C 0.9800 .
C15 H15A 0.9800 .
C15 H15B 0.9800 .
C15 H15C 0.9800 .

loop_
_geom_torsion_atom_site_label_1
_geom_torsion_atom_site_label_2
_geom_torsion_atom_site_label_3
_geom_torsion_atom_site_label_4
_geom_torsion
_geom_torsion_site_symmetry_1
_geom_torsion_site_symmetry_4
O1 S1 N1 C2 163.29(14) 4_565 .
O1 S1 N1 C2 26.90(17) . .
C1 S1 N1 C2 -84.90(14) . .
O1 S1 N1 C2 -26.91(17) 4_565 4_565
O1 S1 N1 C2 -163.29(14) . 4_565
C1 S1 N1 C2 84.90(14) . 4_565
O1 S1 C1 F2 54.32(14) 4_565 4_565
O1 S1 C1 F2 -174.02(11) . 4_565
N1 S1 C1 F2 -59.85(11) . 4_565
O1 S1 C1 F2 174.02(11) 4_565 .
O1 S1 C1 F2 -54.32(14) . .
N1 S1 C1 F2 59.85(11) . .
O1 S1 C1 F1 -65.83(6) 4_565 .
O1 S1 C1 F1 65.83(6) . .
N1 S1 C1 F1 180.0 . .
C2 N1 C2 C3 -0.1(3) 4_565 .
S1 N1 C2 C3 169.93(13) . .
N1 C2 C3 C4 -1.1(3) . .
C2 C3 C4 C3 1.9(3) . 4_565
C2 C3 C4 C6 -126.08(17) . .
C2 C3 C4 C5 121.04(16) . .
C7 N2 C5 O2 180.0 . .
C8 N2 C5 O2 0.0 . .
C7 N2 C5 C4 0.0 . .
C8 N2 C5 C4 180.0 . .
C3 C4 C5 O2 -59.81(11) . .
C3 C4 C5 O2 59.81(11) 4_565 .
C6 C4 C5 O2 180.0 . .
C3 C4 C5 N2 120.19(11) . .
C3 C4 C5 N2 -120.19(11) 4_565 .
C6 C4 C5 N2 0.0 . .
C3 C4 C6 C7 -116.98(12) . .
C3 C4 C6 C7 116.98(12) 4_565 .
C5 C4 C6 C7 0.0 . .
C3 C4 C6 C13 63.02(12) . .
C3 C4 C6 C13 -63.02(12) 4_565 .
C5 C4 C6 C13 180.0 . .
C13 C6 C7 N2 180.0 . .
C4 C6 C7 N2 0.0 . .
C5 N2 C7 C6 0.0 . .
C8 N2 C7 C6 180.0 . .
C5 N2 C8 C9 180.0 . .
C7 N2 C8 C9 0.0 . .
N2 C8 C9 C10 -90.94(18) . .
N2 C8 C9 C10 90.94(18) . 4_565
C10 C9 C10 C11 0.0(3) 4_565 .
C8 C9 C10 C11 -178.13(19) . .
C9 C10 C11 C12 0.5(3) . .
C10 C11 C12 C11 -1.1(4) . 4_565
C7 C6 C13 C14 0.0 . .
C4 C6 C13 C14 180.0 . .
C7 C6 C13 C15 -108.3(2) . 4_565
C4 C6 C13 C15 71.7(2) . 4_565
C7 C6 C13 C15 108.3(2) . .
C4 C6 C13 C15 -71.7(2) . .
